data_4109206
loop_
_publ_author_name
'David S. Brock'
'Vural Bilir'
'H\'el\`ene P. A. Mercier'
'Gary J. Schrobilgen'

_publ_section_title
;
 XeOF2, F2OXeN\\tbCCH3, and XeOF2.nHF: Rare Examples of Xe(IV) Oxide
 Fluorides
;
_journal_name_full 'Journal of the American Chemical Society'
_journal_page_first 3598
_journal_page_last 3611
_journal_paper_doi 10.1021/ja0673480
_journal_volume 129
_journal_year 2007
_chemical_formula_sum 'C2 H3 F2 N O Xe'
_chemical_formula_weight 226.35
_chemical_name_systematic
; 
 ? 
;
_space_group_IT_number 14
_symmetry_cell_setting monoclinic
_symmetry_space_group_name_Hall '-P 2ybc'
_symmetry_space_group_name_H-M 'P 1 21/c 1'
_atom_sites_solution_hydrogens geom
_atom_sites_solution_primary direct
_atom_sites_solution_secondary difmap
_audit_creation_method SHELXL-97
_cell_angle_alpha 90.00
_cell_angle_beta 128.476(2)
_cell_angle_gamma 90.00
_cell_formula_units_Z 8
_cell_length_a 8.7819(4)
_cell_length_b 13.9862(6)
_cell_length_c 11.0182(6)
_cell_measurement_temperature 100(2)
_cell_volume 1059.47(9)
_computing_structure_refinement 'SHELXL-97 (Sheldrick, 1997)'
_computing_structure_solution 'SHELXS-97 (Sheldrick, 1990)'
_diffrn_ambient_temperature 100(2)
_diffrn_measured_fraction_theta_full 0.988
_diffrn_measured_fraction_theta_max 0.988
_diffrn_radiation_monochromator graphite
_diffrn_radiation_source 'fine-focus sealed tube'
_diffrn_radiation_type MoK\a
_diffrn_radiation_wavelength 0.71073
_diffrn_reflns_av_R_equivalents 0.0418
_diffrn_reflns_av_sigmaI/netI 0.0260
_diffrn_reflns_limit_h_max 11
_diffrn_reflns_limit_h_min -11
_diffrn_reflns_limit_k_max 15
_diffrn_reflns_limit_k_min -18
_diffrn_reflns_limit_l_max 14
_diffrn_reflns_limit_l_min -14
_diffrn_reflns_number 18446
_diffrn_reflns_theta_full 28.37
_diffrn_reflns_theta_max 28.37
_diffrn_reflns_theta_min 1.46
_exptl_absorpt_coefficient_mu 6.433
_exptl_crystal_density_diffrn 2.838
_exptl_crystal_F_000 816
_refine_diff_density_max 2.020
_refine_diff_density_min -1.445
_refine_diff_density_rms 0.200
_refine_ls_extinction_coef 0.00073(13)
_refine_ls_extinction_expression Fc^*^=kFc[1+0.001xFc^2^\l^3^/sin(2\q)]^-1/4^
_refine_ls_extinction_method SHELXL
_refine_ls_goodness_of_fit_ref 1.400
_refine_ls_hydrogen_treatment mixed
_refine_ls_matrix_type full
_refine_ls_number_parameters 129
_refine_ls_number_reflns 2623
_refine_ls_number_restraints 0
_refine_ls_restrained_S_all 1.400
_refine_ls_R_factor_all 0.0428
_refine_ls_R_factor_gt 0.0299
_refine_ls_shift/su_max 0.001
_refine_ls_shift/su_mean 0.000
_refine_ls_structure_factor_coef Fsqd
_refine_ls_weighting_details 'calc w=1/[\s^2^(Fo^2^)+(0.0267P)^2^+0.0000P] where P=(Fo^2^+2Fc^2^)/3'
_refine_ls_weighting_scheme calc
_refine_ls_wR_factor_gt 0.0642
_refine_ls_wR_factor_ref 0.0675
_reflns_number_gt 2190
_reflns_number_total 2623
_reflns_threshold_expression >2sigma(I)
_cod_data_source_file ja0673480si20061018_105944.cif
_cod_data_source_block F2OXeNCCH3
_cod_database_code 4109206

loop_
_symmetry_equiv_pos_as_xyz
'x, y, z'
'-x, y+1/2, -z+1/2'
'-x, -y, -z'
'x, -y-1/2, z-1/2'

loop_
_atom_site_label
_atom_site_type_symbol
_atom_site_fract_x
_atom_site_fract_y
_atom_site_fract_z
_atom_site_U_iso_or_equiv
_atom_site_adp_type
_atom_site_occupancy
_atom_site_symmetry_multiplicity
_atom_site_calc_flag
_atom_site_refinement_flags
Xe2 Xe 0.27254(4) 0.26869(2) 1.00284(3) 0.01402(10) Uani 1 1 d .
O2 O 0.2689(5) 0.3955(3) 1.0156(4) 0.0192(8) Uani 1 1 d .
F3 F -0.0137(4) 0.2568(2) 0.8571(3) 0.0214(7) Uani 1 1 d .
F4 F 0.5601(4) 0.2606(2) 1.1465(3) 0.0183(6) Uani 1 1 d .
N2 N 0.2691(7) 0.0748(4) 0.9585(5) 0.0247(10) Uani 1 1 d .
C20 C 0.2559(7) 0.0288(4) 0.8684(6) 0.0185(11) Uani 1 1 d .
C21 C 0.2331(7) -0.0298(5) 0.7490(6) 0.0242(12) Uani 1 1 d .
H21A H 0.1005 -0.0554 0.6804 0.029 Uiso 1 1 calc R
H21B H 0.3263 -0.0828 0.7977 0.029 Uiso 1 1 calc R
H21C H 0.2570 0.0092 0.6886 0.029 Uiso 1 1 calc R
Xe1 Xe -0.25457(4) 0.26319(2) 0.98683(3) 0.01447(10) Uani 1 1 d .
O1 O -0.4400(6) 0.3518(3) 0.8940(5) 0.0347(11) Uani 1 1 d .
F1 F -0.4442(5) 0.1588(3) 0.8966(4) 0.0323(8) Uani 1 1 d .
F2 F -0.0449(5) 0.3573(3) 1.0881(4) 0.0398(10) Uani 1 1 d .
N1 N 0.0505(7) 0.1297(4) 1.1347(5) 0.0246(11) Uani 1 1 d .
C10 C 0.1423(7) 0.0618(4) 1.1848(6) 0.0195(11) Uani 1 1 d .
C11 C 0.2610(8) -0.0235(5) 1.2511(6) 0.0228(12) Uani 1 1 d .
H11A H 0.3319 -0.0238 1.3635 0.027 Uiso 1 1 calc R
H11B H 0.3540 -0.0242 1.2298 0.027 Uiso 1 1 calc R
H11C H 0.1776 -0.0802 1.2050 0.027 Uiso 1 1 calc R

loop_
_atom_site_aniso_label
_atom_site_aniso_U_11
_atom_site_aniso_U_22
_atom_site_aniso_U_33
_atom_site_aniso_U_23
_atom_site_aniso_U_13
_atom_site_aniso_U_12
Xe2 0.01063(14) 0.0193(2) 0.00999(17) 0.00026(13) 0.00535(14) -0.00047(12)
O2 0.0179(17) 0.016(2) 0.0157(19) -0.0019(15) 0.0068(17) 0.0004(15)
F3 0.0126(13) 0.0298(19) 0.0150(15) -0.0004(14) 0.0052(13) -0.0013(13)
F4 0.0116(12) 0.0280(19) 0.0116(15) 0.0022(13) 0.0053(12) 0.0012(12)
N2 0.027(2) 0.027(3) 0.021(3) 0.001(2) 0.015(2) -0.001(2)
C20 0.015(2) 0.016(3) 0.020(3) 0.003(2) 0.009(2) 0.001(2)
C21 0.019(3) 0.031(3) 0.020(3) 0.001(2) 0.011(3) 0.001(2)
Xe1 0.01157(15) 0.0198(2) 0.01072(16) 0.00012(13) 0.00630(13) 0.00112(13)
O1 0.041(2) 0.039(3) 0.029(2) 0.014(2) 0.024(2) 0.024(2)
F1 0.0314(18) 0.043(2) 0.029(2) -0.0143(17) 0.0216(17) -0.0182(16)
F2 0.042(2) 0.049(3) 0.028(2) -0.0160(18) 0.0219(19) -0.0278(18)
N1 0.023(2) 0.030(3) 0.021(2) 0.003(2) 0.014(2) 0.004(2)
C10 0.016(2) 0.027(4) 0.011(3) -0.001(2) 0.005(2) -0.002(2)
C11 0.022(3) 0.022(3) 0.018(3) 0.003(2) 0.009(3) 0.004(2)

loop_
_atom_type_symbol
_atom_type_description
_atom_type_scat_dispersion_real
_atom_type_scat_dispersion_imag
_atom_type_scat_source
C C 0.0033 0.0016 'International Tables Vol C Tables 4.2.6.8 and 6.1.1.4'
H H 0.0000 0.0000 'International Tables Vol C Tables 4.2.6.8 and 6.1.1.4'
N N 0.0061 0.0033 'International Tables Vol C Tables 4.2.6.8 and 6.1.1.4'
O O 0.0106 0.0060 'International Tables Vol C Tables 4.2.6.8 and 6.1.1.4'
F F 0.0171 0.0103 'International Tables Vol C Tables 4.2.6.8 and 6.1.1.4'
Xe Xe -0.4205 1.9578 'International Tables Vol C Tables 4.2.6.8 and 6.1.1.4'

loop_
_geom_angle_atom_site_label_1
_geom_angle_atom_site_label_2
_geom_angle_atom_site_label_3
_geom_angle
O2 Xe2 F3 94.10(15)
O2 Xe2 F4 94.03(15)
F3 Xe2 F4 171.86(13)
N2 C20 C21 178.4(6)
O1 Xe1 F2 93.4(2)
O1 Xe1 F1 92.4(2)
F2 Xe1 F1 174.17(16)
N1 C10 C11 178.9(6)

loop_
_geom_bond_atom_site_label_1
_geom_bond_atom_site_label_2
_geom_bond_distance
Xe2 O2 1.781(4)
Xe2 F3 1.975(3)
Xe2 F4 1.981(3)
N2 C20 1.127(7)
C20 C21 1.454(8)
Xe1 O1 1.778(4)
Xe1 F2 1.952(3)
Xe1 F1 1.958(3)
N1 C10 1.142(7)
C10 C11 1.448(8)
